data_2005779
loop_
_publ_author_name
'Graf, M.'
'Stoeckli-Evans, H.'

_publ_section_title
;
 Tetraprotonated Tetra(2-pyridyl)pyrazine:
 Pyrazine-2,3,5,6-tetra(2-pyridinium) Tetrachloride Dihydrate
;
_journal_issue 12
_journal_name_full 'Acta Crystallographica Section C'
_journal_page_first 3073
_journal_page_last 3075
_journal_paper_doi 10.1107/S0108270196010943
_journal_volume 52
_journal_year 1996
_chemical_formula_iupac '[C24 H20 N6] 4+ , 4Cl - , 2H2 O'
_chemical_formula_sum 'C24 H24 Cl4 N6 O2'
_chemical_formula_weight 570.29
_chemical_name_systematic
;
 Tetra(2-pyridinium)pyrazine-tetrachloride-dihydrate
;
_space_group_IT_number 14
_symmetry_cell_setting monoclinic
_symmetry_space_group_name_Hall '-P 2ybc'
_symmetry_space_group_name_H-M 'P 1 21/c 1'
_audit_creation_method SHELXL
_cell_angle_alpha 90.00
_cell_angle_beta 101.70(1)
_cell_angle_gamma 90.00
_cell_formula_units_Z 2
_cell_length_a 6.284(1)
_cell_length_b 23.510(1)
_cell_length_c 9.033(1)
_cell_measurement_reflns_used 21
_cell_measurement_temperature 293(2)
_cell_measurement_theta_max 19
_cell_measurement_theta_min 14
_cell_volume 1306.8(3)
_computing_cell_refinement DIF4
_computing_data_collection 'DIF4 (Stoe & Cie, 1993)'
_computing_data_reduction 'REDU4 (Stoe & Cie, 1993)'
_computing_molecular_graphics 'PLUTON (Spek, 1993)'
_computing_publication_material SHELXS86
_computing_structure_refinement 'SHELXL93 (Sheldrick, 1993)'
_computing_structure_solution 'SHELXS86 (Sheldrick, 1990)'
_diffrn_ambient_temperature 293(2)
_diffrn_measurement_device 'Stoe AED2 4-circle'
_diffrn_measurement_method 2\Q/\w
_diffrn_radiation_monochromator graphite
_diffrn_radiation_source 'fine-focus sealed tube'
_diffrn_radiation_type MoK\a
_diffrn_radiation_wavelength 0.71073
_diffrn_reflns_av_R_equivalents 0.0000
_diffrn_reflns_av_sigmaI/netI 0.0234
_diffrn_reflns_limit_h_max 7
_diffrn_reflns_limit_h_min -7
_diffrn_reflns_limit_k_max 27
_diffrn_reflns_limit_k_min 0
_diffrn_reflns_limit_l_max 10
_diffrn_reflns_limit_l_min 0
_diffrn_reflns_number 2282
_diffrn_reflns_theta_max 25.0
_diffrn_reflns_theta_min 1.73
_diffrn_standards_decay_% 1.5
_diffrn_standards_interval_time 60
_diffrn_standards_number 2
_exptl_absorpt_coefficient_mu 0.488
_exptl_absorpt_correction_type none
_exptl_crystal_colour Colourless
_exptl_crystal_density_diffrn 1.449
_exptl_crystal_density_meas ?
_exptl_crystal_description plates
_exptl_crystal_F_000 588
_exptl_crystal_size_max 0.46
_exptl_crystal_size_mid 0.34
_exptl_crystal_size_min 0.11
_refine_diff_density_max 0.226
_refine_diff_density_min -0.206
_refine_ls_extinction_coef 0.0047(11)
_refine_ls_extinction_method SHELXL
_refine_ls_goodness_of_fit_all 1.108
_refine_ls_goodness_of_fit_obs 1.075
_refine_ls_matrix_type full
_refine_ls_number_parameters 180
_refine_ls_number_reflns 2276
_refine_ls_number_restraints 0
_refine_ls_restrained_S_all 1.127
_refine_ls_restrained_S_obs 1.075
_refine_ls_R_factor_all 0.0505
_refine_ls_R_factor_obs 0.0323
_refine_ls_shift/esd_max 0.061
_refine_ls_shift/esd_mean 0.007
_refine_ls_structure_factor_coef Fsqd
_refine_ls_weighting_details 'w = 1/[\s^2^(Fo^2^)+(0.0392P)^2^+0.6839P] where P=(Fo^2^+2Fc^2^)/3'
_refine_ls_weighting_scheme calc
_refine_ls_wR_factor_all 0.0955
_refine_ls_wR_factor_obs 0.0800
_reflns_number_observed 1798
_reflns_number_total 2282
_reflns_observed_criterion >2sigma(I)
_cod_data_source_file jz1156.cif
_cod_data_source_block tppzhcl
_cod_depositor_comments
;
The following automatic conversions were performed:
'_symmetry_cell_setting' value 'Monoclinic' changed to 'monoclinic'
according to '/home/saulius/struct/CIF-dictionaries/cif_core.dic'
dictionary named 'cif_core.dic' version 2.4.1 from 2010-06-29.

Automatic conversion script
Id: cif_fix_enum 1527 2010-12-29 10:47:43Z saulius 

The following automatic conversions were performed:

'_symmetry_cell_setting' value 'Monoclinic' changed to 'monoclinic'
according to /home/saulius/struct/CIF-dictionaries/cif_core.dic
dictionary named 'cif_core.dic' version 2.4.1 from 2010-06-29.

Automatic conversion script
Id: cif_fix_values 1715 2011-07-08 13:25:40Z adriana 

The following automatic conversions were performed:

'_exptl_crystal_density_meas' value 'none' was changed to '?' - the
value is perceived as not measured.

Automatic conversion script
Id: cif_fix_values 3008 2015-01-20 13:52:24Z robertas 

The following automatic conversions were performed:

'_refine_ls_weighting_scheme' value 'calc w =
1/[\s^2^(Fo^2^)+(0.0392P)^2^+0.6839P] where P=(Fo^2^+2Fc^2^)/3' was
changed to 'calc'. New tag '_refine_ls_weighting_details' was
created. The value of the new tag was set to 'w =
1/[\s^2^(Fo^2^)+(0.0392P)^2^+0.6839P] where P=(Fo^2^+2Fc^2^)/3'.

Automatic conversion script
Id: cif_fix_values 3143 2015-03-26 13:38:13Z robertas 
;
_cod_original_sg_symbol_H-M 'P 21/c'
_cod_database_code 2005779

loop_
_symmetry_equiv_pos_as_xyz
'x, y, z'
'-x, y+1/2, -z+1/2'
'-x, -y, -z'
'x, -y-1/2, z-1/2'

loop_
_atom_site_aniso_label
_atom_site_aniso_U_11
_atom_site_aniso_U_22
_atom_site_aniso_U_33
_atom_site_aniso_U_12
_atom_site_aniso_U_13
_atom_site_aniso_U_23
C1 0.0212(9) 0.0310(11) 0.0243(10) -0.0015(8) 0.0066(8) 0.0002(8)
C2 0.0219(10) 0.0317(11) 0.0252(10) -0.0007(8) 0.0085(8) -0.0006(8)
C3 0.0263(10) 0.0352(12) 0.0202(9) 0.0036(9) 0.0060(8) -0.0003(8)
C4 0.0352(11) 0.0379(12) 0.0351(12) -0.0015(10) 0.0133(10) -0.0012(9)
C5 0.0480(14) 0.0342(13) 0.0517(15) -0.0058(11) 0.0124(12) -0.0013(11)
C6 0.0548(15) 0.0328(13) 0.0436(14) 0.0094(11) 0.0115(12) -0.0056(11)
C7 0.0416(13) 0.0427(14) 0.0313(12) 0.0147(11) 0.0115(10) -0.0015(10)
C8 0.0308(10) 0.0292(11) 0.0244(10) -0.0036(8) 0.0108(8) -0.0034(8)
C9 0.0360(12) 0.0369(13) 0.0292(12) 0.0014(9) 0.0085(9) -0.0011(9)
C10 0.0488(13) 0.0376(13) 0.0301(12) 0.0004(11) 0.0015(10) 0.0036(10)
C11 0.0544(15) 0.0459(14) 0.0227(11) -0.0123(11) 0.0089(10) 0.0021(10)
C12 0.0443(13) 0.0464(14) 0.0277(11) -0.0083(11) 0.0176(10) -0.0037(10)
O1 0.107(2) 0.0540(14) 0.059(2) -0.0118(13) 0.0385(14) -0.0036(11)
Cl1 0.0279(3) 0.0546(4) 0.0464(4) -0.0008(2) 0.0147(2) 0.0038(3)
Cl2 0.0469(4) 0.0479(4) 0.0434(4) -0.0051(3) 0.0134(3) -0.0046(3)
N1 0.0244(9) 0.0315(9) 0.0242(9) 0.0001(7) 0.0087(7) -0.0008(7)
N2 0.0304(9) 0.0355(11) 0.0271(9) 0.0043(8) 0.0111(7) 0.0021(8)
N3 0.0333(10) 0.0346(10) 0.0250(9) -0.0005(8) 0.0121(8) 0.0003(8)

loop_
_atom_site_label
_atom_site_occupancy
_atom_site_fract_x
_atom_site_fract_y
_atom_site_fract_z
_atom_site_U_iso_or_equiv
_atom_site_thermal_displace_type
_atom_site_calc_flag
_atom_site_refinement_flags
_atom_site_type_symbol
C1 1 0.0629(3) 0.44447(8) 0.5004(2) 0.0252(4) Uani d . C
C2 1 0.0125(3) 0.53150(9) 0.3770(2) 0.0258(4) Uani d . C
C3 1 0.1156(3) 0.38310(9) 0.4811(2) 0.0271(4) Uani d . C
C4 1 -0.0020(4) 0.33720(10) 0.5160(3) 0.0352(5) Uani d . C
H4 1 -0.1119(4) 0.34255(10) 0.5698(3) 0.042 Uiso calc R H
C5 1 0.0448(4) 0.28264(10) 0.4701(3) 0.0443(6) Uani d . C
H5 1 -0.0365(4) 0.25174(10) 0.4913(3) 0.053 Uiso calc R H
C6 1 0.2115(4) 0.27447(10) 0.3933(3) 0.0435(6) Uani d . C
H6 1 0.2434(4) 0.23835(10) 0.3619(3) 0.052 Uiso calc R H
C7 1 0.3293(4) 0.32113(10) 0.3645(3) 0.0380(5) Uani d . C
H7 1 0.4454(4) 0.31637(10) 0.3161(3) 0.046 Uiso calc R H
C8 1 0.0135(3) 0.56046(9) 0.2308(2) 0.0274(5) Uani d . C
C9 1 -0.1462(4) 0.59671(9) 0.1573(2) 0.0338(5) Uani d . C
H9 1 -0.2602(4) 0.60756(9) 0.2027(2) 0.041 Uiso calc R H
C10 1 -0.1344(4) 0.61678(10) 0.0144(3) 0.0397(5) Uani d . C
H10 1 -0.2428(4) 0.64044(10) -0.0378(3) 0.048 Uiso calc R H
C11 1 0.0390(4) 0.60146(10) -0.0500(2) 0.0409(6) Uani d . C
H11 1 0.0510(4) 0.61569(10) -0.1440(2) 0.049 Uiso calc R H
C12 1 0.1932(4) 0.56498(10) 0.0267(2) 0.0380(5) Uani d . C
H12 1 0.3098(4) 0.55420(10) -0.0160(2) 0.046 Uiso calc R H
O1 1 0.3649(5) 0.69750(10) -0.1139(3) 0.0703(7) Uani d . O
H1A 1 0.3728(62) 0.6970(15) -0.0244(45) 0.080(13) Uiso d . H
H1B 1 0.3681(65) 0.7331(18) -0.1372(46) 0.098(14) Uiso d . H
Cl1 1 0.54992(9) 0.46160(3) 0.27423(7) 0.0419(2) Uani d . Cl
Cl2 1 0.41012(10) 0.67899(3) 0.24778(7) 0.0455(2) Uani d . Cl
N1 1 0.0764(3) 0.47686(7) 0.3810(2) 0.0262(4) Uani d . N
N2 1 0.2776(3) 0.37380(8) 0.4059(2) 0.0303(4) Uani d . N
H2 1 0.3552(42) 0.4049(11) 0.3787(28) 0.045(7) Uiso d . H
N3 1 0.1771(3) 0.54476(8) 0.1627(2) 0.0301(4) Uani d . N
H3 1 0.2791(41) 0.5207(10) 0.2107(28) 0.037(7) Uiso d . H

loop_
_atom_type_symbol
_atom_type_description
_atom_type_scat_dispersion_real
_atom_type_scat_dispersion_imag
_atom_type_scat_source
C C 0.0033 0.0016 'International Tables Vol C Tables 4.2.6.8 and 6.1.1.4'
H H 0.0000 0.0000 'International Tables Vol C Tables 4.2.6.8 and 6.1.1.4'
Cl Cl 0.1484 0.1585 'International Tables Vol C Tables 4.2.6.8 and 6.1.1.4'
N N 0.0061 0.0033 'International Tables Vol C Tables 4.2.6.8 and 6.1.1.4'
O O 0.0106 0.0060 'International Tables Vol C Tables 4.2.6.8 and 6.1.1.4'

loop_
_geom_angle_atom_site_label_1
_geom_angle_atom_site_label_2
_geom_angle_atom_site_label_3
_geom_angle_site_symmetry_1
_geom_angle_site_symmetry_3
_geom_angle
_geom_angle_publ_flag
N1 C1 C2 . 3_566 119.5(2) yes
N1 C1 C3 . . 113.8(2) yes
C2 C1 C3 3_566 . 126.5(2) yes
N1 C2 C1 . 3_566 120.6(2) yes
N1 C2 C8 . . 114.0(2) yes
C1 C2 C8 3_566 . 125.3(2) yes
N2 C3 C4 . . 118.8(2) yes
N2 C3 C1 . . 114.9(2) yes
C4 C3 C1 . . 125.8(2) yes
C3 C4 C5 . . 119.7(2) yes
C6 C5 C4 . . 120.2(2) yes
C7 C6 C5 . . 118.4(2) yes
N2 C7 C6 . . 120.6(2) yes
N3 C8 C9 . . 119.7(2) yes
N3 C8 C2 . . 114.8(2) yes
C9 C8 C2 . . 125.2(2) yes
C8 C9 C10 . . 119.1(2) yes
C11 C10 C9 . . 119.8(2) yes
C12 C11 C10 . . 119.1(2) yes
N3 C12 C11 . . 120.5(2) yes
C1 N1 C2 . . 119.9(2) yes
C3 N2 C7 . . 122.3(2) yes
C12 N3 C8 . . 121.7(2) yes

loop_
_geom_bond_atom_site_label_1
_geom_bond_atom_site_label_2
_geom_bond_site_symmetry_2
_geom_bond_distance
_geom_bond_publ_flag
C1 N1 . 1.337(3) yes
C1 C2 3_566 1.408(3) yes
C1 C3 . 1.498(3) yes
C2 N1 . 1.344(3) yes
C2 C1 3_566 1.408(3) yes
C2 C8 . 1.487(3) yes
C3 N2 . 1.351(3) yes
C3 C4 . 1.380(3) yes
C4 C5 . 1.398(3) yes
C5 C6 . 1.382(3) yes
C6 C7 . 1.378(3) yes
C7 N2 . 1.352(3) yes
C8 N3 . 1.352(3) yes
C8 C9 . 1.380(3) yes
C9 C10 . 1.391(3) yes
C10 C11 . 1.383(3) yes
C11 C12 . 1.372(3) yes
C12 N3 . 1.340(3) yes

loop_
_geom_torsion_atom_site_label_1
_geom_torsion_atom_site_label_2
_geom_torsion_atom_site_label_3
_geom_torsion_atom_site_label_4
_geom_torsion_site_symmetry_1
_geom_torsion
N1 C1 C3 N2 . 37.3(2)
C2 C1 C3 N2 3_566 -147.9(2)
N1 C1 C3 C4 . -134.3(2)
C2 C1 C3 C4 3_566 40.5(3)
N2 C3 C4 C5 . -1.6(3)
C1 C3 C4 C5 . 169.8(2)
C3 C4 C5 C6 . 1.6(4)
C4 C5 C6 C7 . 0.3(4)
C5 C6 C7 N2 . -2.2(4)
N1 C2 C8 N3 . -36.2(2)
C1 C2 C8 N3 3_566 148.7(2)
N1 C2 C8 C9 . 137.8(2)
C1 C2 C8 C9 3_566 -37.3(3)
N3 C8 C9 C10 . -0.5(3)
C2 C8 C9 C10 . -174.2(2)
C8 C9 C10 C11 . -1.7(3)
C9 C10 C11 C12 . 2.2(3)
C10 C11 C12 N3 . -0.5(3)
C2 C1 N1 C2 3_566 -1.8(3)
C3 C1 N1 C2 . 173.4(2)
C1 C2 N1 C1 3_566 1.8(3)
C8 C2 N1 C1 . -173.5(2)
C4 C3 N2 C7 . -0.3(3)
C1 C3 N2 C7 . -172.6(2)
C6 C7 N2 C3 . 2.3(3)
C11 C12 N3 C8 . -1.8(3)
C9 C8 N3 C12 . 2.3(3)
C2 C8 N3 C12 . 176.6(2)
